data_7159733
loop_
_publ_author_name
'Shahid, M.'
'Muthuraja, Perumal'
'Gopinath, Purushothaman'

_publ_section_title
;
 Substituent-controlled regioselective arylation of carbazoles using dual
 catalysis.
;
_journal_issue 4
_journal_name_full 'Organic &amp; biomolecular chemistry'
_journal_page_first 753
_journal_page_last 758
_journal_paper_doi 10.1039/d3ob01827j
_journal_volume 22
_journal_year 2024
_chemical_formula_moiety 'C24 H17 N3 O2'
_chemical_formula_sum 'C24 H17 N3 O2'
_chemical_formula_weight 379.40
_space_group_crystal_system monoclinic
_space_group_IT_number 14
_space_group_name_Hall '-P 2ybc'
_space_group_name_H-M_alt 'P 1 21/c 1'
_atom_sites_solution_hydrogens geom
_atom_sites_solution_primary iterative
_audit_creation_date 2023-08-04
_audit_creation_method
;
Olex2 1.3
(compiled 2020.11.12 svn.r5f609507 for OlexSys, GUI svn.r6408)
;
_audit_update_record
;
2023-09-05 deposited with the CCDC.	2023-12-18 downloaded from the CCDC.
;
_cell_angle_alpha 90
_cell_angle_beta 97.302(2)
_cell_angle_gamma 90
_cell_formula_units_Z 4
_cell_length_a 12.7425(10)
_cell_length_b 13.5862(11)
_cell_length_c 10.3411(7)
_cell_measurement_reflns_used 5318
_cell_measurement_temperature 100(2)
_cell_measurement_theta_max 24.55
_cell_measurement_theta_min 2.20
_cell_volume 1775.8(2)
_computing_cell_refinement 'SAINT V8.40B (?, 2016)'
_computing_data_reduction 'SAINT V8.40B (?, 2016)'
_computing_molecular_graphics 'Olex2 1.3 (Dolomanov et al., 2009)'
_computing_publication_material 'Olex2 1.3 (Dolomanov et al., 2009)'
_computing_structure_refinement 'XL  (Sheldrick, 2008)'
_computing_structure_solution 'olex2.solve 1.3 (Bourhis et al., 2015)'
_diffrn_ambient_temperature 100.0
_diffrn_measured_fraction_theta_full 0.999
_diffrn_measured_fraction_theta_max 0.999
_diffrn_measurement_device_type 'Bruker D8 Venture'
_diffrn_measurement_method '\f and \w scans'
_diffrn_radiation_type MoK\a
_diffrn_radiation_wavelength 0.71073
_diffrn_reflns_av_R_equivalents 0.0873
_diffrn_reflns_av_unetI/netI 0.0353
_diffrn_reflns_Laue_measured_fraction_full 0.999
_diffrn_reflns_Laue_measured_fraction_max 0.999
_diffrn_reflns_limit_h_max 15
_diffrn_reflns_limit_h_min -15
_diffrn_reflns_limit_k_max 16
_diffrn_reflns_limit_k_min -16
_diffrn_reflns_limit_l_max 12
_diffrn_reflns_limit_l_min -12
_diffrn_reflns_number 42328
_diffrn_reflns_point_group_measured_fraction_full 0.999
_diffrn_reflns_point_group_measured_fraction_max 0.999
_diffrn_reflns_theta_full 25.081
_diffrn_reflns_theta_max 25.081
_diffrn_reflns_theta_min 2.201
_diffrn_source_current 1.4
_diffrn_source_power 0.07
_diffrn_source_voltage 50.0
_diffrn_standards_number 0
_exptl_absorpt_coefficient_mu 0.092
_exptl_absorpt_correction_T_max 0.7368
_exptl_absorpt_correction_T_min 0.7016
_exptl_absorpt_correction_type multi-scan
_exptl_absorpt_process_details
;
SADABS-2016/2 (Bruker,2016/2) was used for absorption correction.
wR2(int) was 0.0966 before and 0.0769 after correction.
The Ratio of minimum to maximum transmission is 0.9522.
The \l/2 correction factor is Not present.
;
_exptl_crystal_colour colourless
_exptl_crystal_colour_primary colourless
_exptl_crystal_density_diffrn 1.419
_exptl_crystal_description block
_exptl_crystal_F_000 792
_exptl_crystal_size_max 0.197
_exptl_crystal_size_mid 0.1
_exptl_crystal_size_min 0.051
_refine_diff_density_max 0.175
_refine_diff_density_min -0.220
_refine_diff_density_rms 0.043
_refine_ls_extinction_method none
_refine_ls_goodness_of_fit_ref 1.057
_refine_ls_hydrogen_treatment constr
_refine_ls_matrix_type full
_refine_ls_number_parameters 263
_refine_ls_number_reflns 3158
_refine_ls_number_restraints 0
_refine_ls_restrained_S_all 1.057
_refine_ls_R_factor_all 0.0548
_refine_ls_R_factor_gt 0.0358
_refine_ls_shift/su_max 0.000
_refine_ls_shift/su_mean 0.000
_refine_ls_structure_factor_coef Fsqd
_refine_ls_weighting_details 'w=1/[\s^2^(Fo^2^)+(0.0292P)^2^+0.9354P] where P=(Fo^2^+2Fc^2^)/3'
_refine_ls_weighting_scheme calc
_refine_ls_wR_factor_gt 0.0786
_refine_ls_wR_factor_ref 0.0908
_reflns_Friedel_coverage 0.000
_reflns_number_gt 2421
_reflns_number_total 3158
_reflns_threshold_expression 'I > 2\s(I)'
_cod_data_source_file d3ob01827j2.cif
_cod_data_source_block mo_gp_sm_212_0ma_a
_cod_depositor_comments 'Adding full bibliography for 7159731--7159734.cif.'
_cod_database_code 7159733
_shelx_shelxl_version_number 2018/3
_shelx_space_group_comment
;
The symmetry employed for this shelxl refinement is uniquely defined
by the following loop, which should always be used as a source of
symmetry information in preference to the above space-group names.
They are only intended as comments.
;
_shelx_estimated_absorpt_t_max 0.995
_shelx_estimated_absorpt_t_min 0.982
_olex2_refinement_description
;
1. Fixed Uiso
 At 1.2 times of:
  All C(H) groups
 At 1.5 times of:
  All C(H,H,H) groups
2.a Aromatic/amide H refined with riding coordinates:
 C2(H2), C3(H3), C4(H4), C5(H5), C6(H6), C12(H12), C13(H13), C17(H17),
 C18(H18), C19(H19), C21(H21), C22(H22), C23(H23), C24(H24)
2.b Idealised Me refined as rotating group:
 C20(H20A,H20B,H20C)
;
_olex2_submission_special_instructions 'No special instructions were received'

loop_
_space_group_symop_operation_xyz
'x, y, z'
'-x, y+1/2, -z+1/2'
'-x, -y, -z'
'x, -y-1/2, z-1/2'

loop_
_atom_site_label
_atom_site_type_symbol
_atom_site_fract_x
_atom_site_fract_y
_atom_site_fract_z
_atom_site_U_iso_or_equiv
_atom_site_adp_type
_atom_site_occupancy
_atom_site_site_symmetry_order
_atom_site_calc_flag
_atom_site_refinement_flags_posn
_atom_site_refinement_flags_adp
_atom_site_refinement_flags_occupancy
_atom_site_disorder_assembly
_atom_site_disorder_group
O1 O 0.14127(10) 0.49096(9) 0.36799(12) 0.0309(3) Uani 1 1 d . . . . .
O2 O 0.58113(9) 0.31048(8) 0.56486(11) 0.0262(3) Uani 1 1 d . . . . .
N1 N 0.36689(11) 0.47669(10) 0.24613(13) 0.0218(3) Uani 1 1 d . . . . .
N2 N 0.28931(12) 0.58153(11) 0.08329(14) 0.0279(3) Uani 1 1 d . . . . .
N3 N 0.21463(11) 0.42387(11) 0.11794(14) 0.0264(3) Uani 1 1 d . . . . .
C1 C 0.07397(13) 0.32980(12) 0.33288(16) 0.0234(4) Uani 1 1 d . . . . .
C2 C 0.08962(14) 0.24365(13) 0.26491(16) 0.0267(4) Uani 1 1 d . . . . .
H2 H 0.157777 0.228607 0.242272 0.032 Uiso 1 1 calc R U . . .
C3 C 0.00598(14) 0.17986(13) 0.23026(17) 0.0285(4) Uani 1 1 d . . . . .
H3 H 0.016370 0.122162 0.181573 0.034 Uiso 1 1 calc R U . . .
C4 C -0.09263(14) 0.19998(13) 0.26639(17) 0.0303(4) Uani 1 1 d . . . . .
H4 H -0.149793 0.155894 0.243133 0.036 Uiso 1 1 calc R U . . .
C5 C -0.10796(14) 0.28461(13) 0.33664(17) 0.0298(4) Uani 1 1 d . . . . .
H5 H -0.175313 0.297609 0.363135 0.036 Uiso 1 1 calc R U . . .
C6 C -0.02583(14) 0.35004(13) 0.36824(17) 0.0269(4) Uani 1 1 d . . . . .
H6 H -0.037289 0.408866 0.414079 0.032 Uiso 1 1 calc R U . . .
C7 C 0.16091(13) 0.40278(12) 0.36201(16) 0.0235(4) Uani 1 1 d . . . . .
C8 C 0.27110(13) 0.36591(12) 0.39234(16) 0.0220(4) Uani 1 1 d . . . . .
C9 C 0.36018(13) 0.40872(12) 0.34766(15) 0.0209(4) Uani 1 1 d . . . . .
C10 C 0.46260(13) 0.38921(12) 0.40799(15) 0.0208(4) Uani 1 1 d . . . . .
C11 C 0.47873(13) 0.32207(12) 0.51154(16) 0.0223(4) Uani 1 1 d . . . . .
C12 C 0.39273(13) 0.27342(12) 0.55056(16) 0.0238(4) Uani 1 1 d . . . . .
H12 H 0.402616 0.224886 0.617126 0.029 Uiso 1 1 calc R U . . .
C13 C 0.29126(14) 0.29650(12) 0.49097(16) 0.0237(4) Uani 1 1 d . . . . .
H13 H 0.232891 0.262969 0.519371 0.028 Uiso 1 1 calc R U . . .
C14 C 0.47478(13) 0.50069(12) 0.24458(16) 0.0223(4) Uani 1 1 d . . . . .
C15 C 0.53525(13) 0.44867(12) 0.34509(15) 0.0212(4) Uani 1 1 d . . . . .
C16 C 0.28610(13) 0.49530(12) 0.14385(16) 0.0226(4) Uani 1 1 d . . . . .
C17 C 0.21199(15) 0.59554(14) -0.01531(18) 0.0317(4) Uani 1 1 d . . . . .
H17 H 0.211607 0.655135 -0.063429 0.038 Uiso 1 1 calc R U . . .
C18 C 0.13314(14) 0.52814(15) -0.05047(17) 0.0322(4) Uani 1 1 d . . . . .
H18 H 0.078514 0.540136 -0.120124 0.039 Uiso 1 1 calc R U . . .
C19 C 0.13759(14) 0.44221(14) 0.02074(17) 0.0297(4) Uani 1 1 d . . . . .
H19 H 0.083878 0.394206 -0.000029 0.036 Uiso 1 1 calc R U . . .
C20 C 0.59988(14) 0.24200(13) 0.67058(17) 0.0288(4) Uani 1 1 d . . . . .
H20A H 0.674879 0.243570 0.706261 0.043 Uiso 1 1 calc R U . . .
H20B H 0.580885 0.175558 0.638940 0.043 Uiso 1 1 calc R U . . .
H20C H 0.556688 0.260026 0.738876 0.043 Uiso 1 1 calc R U . . .
C21 C 0.52222(14) 0.56101(12) 0.16037(16) 0.0247(4) Uani 1 1 d . . . . .
H21 H 0.481325 0.595270 0.091388 0.030 Uiso 1 1 calc R U . . .
C22 C 0.63173(14) 0.56933(13) 0.18084(17) 0.0267(4) Uani 1 1 d . . . . .
H22 H 0.666324 0.609603 0.124197 0.032 Uiso 1 1 calc R U . . .
C23 C 0.69213(14) 0.51978(13) 0.28288(16) 0.0257(4) Uani 1 1 d . . . . .
H23 H 0.766795 0.527787 0.295285 0.031 Uiso 1 1 calc R U . . .
C24 C 0.64499(13) 0.45955(12) 0.36565(16) 0.0237(4) Uani 1 1 d . . . . .
H24 H 0.686206 0.426151 0.435171 0.028 Uiso 1 1 calc R U . . .

loop_
_atom_site_aniso_label
_atom_site_aniso_U_11
_atom_site_aniso_U_22
_atom_site_aniso_U_33
_atom_site_aniso_U_23
_atom_site_aniso_U_13
_atom_site_aniso_U_12
O1 0.0286(7) 0.0238(7) 0.0405(7) -0.0002(6) 0.0054(6) 0.0037(5)
O2 0.0249(7) 0.0269(6) 0.0260(6) 0.0040(5) -0.0003(5) 0.0025(5)
N1 0.0223(8) 0.0220(7) 0.0209(7) 0.0013(6) 0.0020(6) -0.0007(6)
N2 0.0287(8) 0.0293(8) 0.0260(8) 0.0056(6) 0.0048(6) 0.0056(7)
N3 0.0244(8) 0.0294(8) 0.0249(8) -0.0027(6) 0.0014(6) 0.0016(6)
C1 0.0237(9) 0.0253(9) 0.0204(8) 0.0030(7) 0.0000(7) 0.0013(7)
C2 0.0265(10) 0.0307(10) 0.0231(9) 0.0016(7) 0.0038(7) 0.0003(8)
C3 0.0328(10) 0.0278(10) 0.0241(9) -0.0008(7) 0.0008(8) -0.0015(8)
C4 0.0271(10) 0.0319(10) 0.0304(10) 0.0030(8) -0.0022(8) -0.0060(8)
C5 0.0231(9) 0.0354(10) 0.0309(10) 0.0024(8) 0.0031(8) 0.0003(8)
C6 0.0274(10) 0.0275(9) 0.0252(9) 0.0016(7) 0.0013(7) 0.0022(8)
C7 0.0261(9) 0.0262(9) 0.0182(8) 0.0012(7) 0.0032(7) 0.0002(7)
C8 0.0252(9) 0.0196(8) 0.0210(8) -0.0030(7) 0.0024(7) -0.0005(7)
C9 0.0264(9) 0.0180(8) 0.0184(8) -0.0019(6) 0.0030(7) 0.0000(7)
C10 0.0239(9) 0.0189(8) 0.0199(8) -0.0031(7) 0.0035(7) 0.0001(7)
C11 0.0235(9) 0.0213(9) 0.0217(8) -0.0035(7) 0.0008(7) 0.0028(7)
C12 0.0295(10) 0.0208(9) 0.0214(9) 0.0009(7) 0.0043(7) 0.0013(7)
C13 0.0261(9) 0.0217(9) 0.0239(9) -0.0014(7) 0.0053(7) -0.0016(7)
C14 0.0239(9) 0.0216(9) 0.0219(8) -0.0042(7) 0.0043(7) -0.0003(7)
C15 0.0242(9) 0.0194(8) 0.0204(8) -0.0029(7) 0.0047(7) 0.0001(7)
C16 0.0235(9) 0.0253(9) 0.0196(8) -0.0004(7) 0.0047(7) 0.0027(7)
C17 0.0315(10) 0.0382(11) 0.0265(9) 0.0086(8) 0.0081(8) 0.0099(9)
C18 0.0255(10) 0.0491(12) 0.0218(9) 0.0037(8) 0.0024(7) 0.0102(9)
C19 0.0228(9) 0.0420(11) 0.0241(9) -0.0045(8) 0.0027(7) 0.0026(8)
C20 0.0312(10) 0.0278(10) 0.0264(9) 0.0066(8) -0.0004(8) 0.0040(8)
C21 0.0301(10) 0.0230(9) 0.0209(8) -0.0003(7) 0.0033(7) 0.0008(7)
C22 0.0297(10) 0.0267(9) 0.0251(9) -0.0013(7) 0.0091(7) -0.0034(8)
C23 0.0235(9) 0.0274(9) 0.0273(9) -0.0060(7) 0.0065(7) -0.0018(7)
C24 0.0240(9) 0.0228(9) 0.0242(9) -0.0041(7) 0.0026(7) 0.0010(7)

loop_
_atom_type_symbol
_atom_type_description
_atom_type_scat_dispersion_real
_atom_type_scat_dispersion_imag
_atom_type_scat_source
C C 0.0033 0.0016 'International Tables Vol C Tables 4.2.6.8 and 6.1.1.4'
H H 0.0000 0.0000 'International Tables Vol C Tables 4.2.6.8 and 6.1.1.4'
N N 0.0061 0.0033 'International Tables Vol C Tables 4.2.6.8 and 6.1.1.4'
O O 0.0106 0.0060 'International Tables Vol C Tables 4.2.6.8 and 6.1.1.4'

loop_
_exptl_crystal_face_index_h
_exptl_crystal_face_index_k
_exptl_crystal_face_index_l
_exptl_crystal_face_perp_dist
2.00 1.00 0.00 0.0270
-2.00 -1.00 0.00 0.0240
-2.00 -1.00 -1.00 0.0230
1.00 0.00 0.00 0.0180
-1.00 0.00 0.00 0.0300
2.00 -1.00 -1.00 0.0100
2.00 -1.00 1.00 0.0450
2.00 -2.00 1.00 0.0400
-2.00 2.00 -1.00 0.0340
1.00 -1.00 0.00 0.0120
-1.00 1.00 0.00 0.0380
-1.00 -2.00 2.00 0.0590
-4.00 3.00 1.00 0.0350
-2.00 -5.00 -2.00 0.0080
2.00 5.00 2.00 0.0650

loop_
_geom_angle_atom_site_label_1
_geom_angle_atom_site_label_2
_geom_angle_atom_site_label_3
_geom_angle
_geom_angle_site_symmetry_1
_geom_angle_site_symmetry_3
_geom_angle_publ_flag
C11 O2 C20 116.30(13) . . ?
C9 N1 C14 108.09(13) . . ?
C16 N1 C9 124.90(14) . . ?
C16 N1 C14 124.83(14) . . ?
C16 N2 C17 114.83(16) . . ?
C16 N3 C19 115.65(15) . . ?
C2 C1 C6 119.47(16) . . ?
C2 C1 C7 120.75(15) . . ?
C6 C1 C7 119.71(15) . . ?
C1 C2 H2 119.9 . . ?
C3 C2 C1 120.11(17) . . ?
C3 C2 H2 119.9 . . ?
C2 C3 H3 119.9 . . ?
C4 C3 C2 120.15(17) . . ?
C4 C3 H3 119.9 . . ?
C3 C4 H4 120.0 . . ?
C3 C4 C5 119.90(17) . . ?
C5 C4 H4 120.0 . . ?
C4 C5 H5 119.8 . . ?
C6 C5 C4 120.32(17) . . ?
C6 C5 H5 119.8 . . ?
C1 C6 H6 120.0 . . ?
C5 C6 C1 120.02(17) . . ?
C5 C6 H6 120.0 . . ?
O1 C7 C1 120.61(16) . . ?
O1 C7 C8 120.78(15) . . ?
C8 C7 C1 118.49(14) . . ?
C9 C8 C7 124.90(15) . . ?
C13 C8 C7 117.74(15) . . ?
C13 C8 C9 116.16(15) . . ?
C8 C9 N1 130.13(15) . . ?
C10 C9 N1 108.37(14) . . ?
C10 C9 C8 121.47(15) . . ?
C9 C10 C11 120.14(15) . . ?
C9 C10 C15 107.96(14) . . ?
C11 C10 C15 131.90(16) . . ?
O2 C11 C10 115.16(14) . . ?
O2 C11 C12 125.56(15) . . ?
C12 C11 C10 119.28(15) . . ?
C11 C12 H12 120.4 . . ?
C11 C12 C13 119.20(16) . . ?
C13 C12 H12 120.4 . . ?
C8 C13 C12 123.46(16) . . ?
C8 C13 H13 118.3 . . ?
C12 C13 H13 118.3 . . ?
C15 C14 N1 108.56(14) . . ?
C21 C14 N1 130.09(15) . . ?
C21 C14 C15 121.32(15) . . ?
C14 C15 C10 106.99(14) . . ?
C24 C15 C10 132.69(16) . . ?
C24 C15 C14 120.31(15) . . ?
N2 C16 N1 116.75(15) . . ?
N2 C16 N3 127.33(16) . . ?
N3 C16 N1 115.92(14) . . ?
N2 C17 H17 118.3 . . ?
N2 C17 C18 123.34(17) . . ?
C18 C17 H17 118.3 . . ?
C17 C18 H18 121.8 . . ?
C17 C18 C19 116.39(16) . . ?
C19 C18 H18 121.8 . . ?
N3 C19 C18 122.44(18) . . ?
N3 C19 H19 118.8 . . ?
C18 C19 H19 118.8 . . ?
O2 C20 H20A 109.5 . . ?
O2 C20 H20B 109.5 . . ?
O2 C20 H20C 109.5 . . ?
H20A C20 H20B 109.5 . . ?
H20A C20 H20C 109.5 . . ?
H20B C20 H20C 109.5 . . ?
C14 C21 H21 121.3 . . ?
C14 C21 C22 117.47(16) . . ?
C22 C21 H21 121.3 . . ?
C21 C22 H22 119.3 . . ?
C21 C22 C23 121.47(16) . . ?
C23 C22 H22 119.3 . . ?
C22 C23 H23 119.5 . . ?
C24 C23 C22 120.94(16) . . ?
C24 C23 H23 119.5 . . ?
C15 C24 H24 120.8 . . ?
C23 C24 C15 118.45(16) . . ?
C23 C24 H24 120.8 . . ?

loop_
_geom_bond_atom_site_label_1
_geom_bond_atom_site_label_2
_geom_bond_distance
_geom_bond_site_symmetry_2
_geom_bond_publ_flag
O1 C7 1.227(2) . ?
O2 C11 1.360(2) . ?
O2 C20 1.432(2) . ?
N1 C9 1.409(2) . ?
N1 C14 1.415(2) . ?
N1 C16 1.402(2) . ?
N2 C16 1.331(2) . ?
N2 C17 1.338(2) . ?
N3 C16 1.335(2) . ?
N3 C19 1.336(2) . ?
C1 C2 1.393(2) . ?
C1 C6 1.394(2) . ?
C1 C7 1.489(2) . ?
C2 H2 0.9500 . ?
C2 C3 1.385(2) . ?
C3 H3 0.9500 . ?
C3 C4 1.383(3) . ?
C4 H4 0.9500 . ?
C4 C5 1.387(3) . ?
C5 H5 0.9500 . ?
C5 C6 1.380(2) . ?
C6 H6 0.9500 . ?
C7 C8 1.486(2) . ?
C8 C9 1.405(2) . ?
C8 C13 1.389(2) . ?
C9 C10 1.398(2) . ?
C10 C11 1.402(2) . ?
C10 C15 1.444(2) . ?
C11 C12 1.383(2) . ?
C12 H12 0.9500 . ?
C12 C13 1.395(2) . ?
C13 H13 0.9500 . ?
C14 C15 1.404(2) . ?
C14 C21 1.389(2) . ?
C15 C24 1.395(2) . ?
C17 H17 0.9500 . ?
C17 C18 1.374(3) . ?
C18 H18 0.9500 . ?
C18 C19 1.378(3) . ?
C19 H19 0.9500 . ?
C20 H20A 0.9800 . ?
C20 H20B 0.9800 . ?
C20 H20C 0.9800 . ?
C21 H21 0.9500 . ?
C21 C22 1.389(2) . ?
C22 H22 0.9500 . ?
C22 C23 1.397(2) . ?
C23 H23 0.9500 . ?
C23 C24 1.376(2) . ?
C24 H24 0.9500 . ?

loop_
_geom_torsion_atom_site_label_1
_geom_torsion_atom_site_label_2
_geom_torsion_atom_site_label_3
_geom_torsion_atom_site_label_4
_geom_torsion
_geom_torsion_site_symmetry_1
_geom_torsion_site_symmetry_2
_geom_torsion_site_symmetry_3
_geom_torsion_site_symmetry_4
_geom_torsion_publ_flag
O1 C7 C8 C9 -44.6(2) . . . . ?
O1 C7 C8 C13 122.41(18) . . . . ?
O2 C11 C12 C13 176.77(15) . . . . ?
N1 C9 C10 C11 -178.87(14) . . . . ?
N1 C9 C10 C15 1.67(18) . . . . ?
N1 C14 C15 C10 1.43(18) . . . . ?
N1 C14 C15 C24 -179.63(14) . . . . ?
N1 C14 C21 C22 -178.56(16) . . . . ?
N2 C17 C18 C19 -0.9(3) . . . . ?
C1 C2 C3 C4 -1.9(3) . . . . ?
C1 C7 C8 C9 139.47(16) . . . . ?
C1 C7 C8 C13 -53.6(2) . . . . ?
C2 C1 C6 C5 0.4(3) . . . . ?
C2 C1 C7 O1 148.24(17) . . . . ?
C2 C1 C7 C8 -35.8(2) . . . . ?
C2 C3 C4 C5 0.5(3) . . . . ?
C3 C4 C5 C6 1.4(3) . . . . ?
C4 C5 C6 C1 -1.9(3) . . . . ?
C6 C1 C2 C3 1.5(2) . . . . ?
C6 C1 C7 O1 -28.5(2) . . . . ?
C6 C1 C7 C8 147.42(16) . . . . ?
C7 C1 C2 C3 -175.33(16) . . . . ?
C7 C1 C6 C5 177.27(15) . . . . ?
C7 C8 C9 N1 -16.3(3) . . . . ?
C7 C8 C9 C10 161.25(15) . . . . ?
C7 C8 C13 C12 -164.00(15) . . . . ?
C8 C9 C10 C11 3.1(2) . . . . ?
C8 C9 C10 C15 -176.37(15) . . . . ?
C9 N1 C14 C15 -0.42(18) . . . . ?
C9 N1 C14 C21 177.24(16) . . . . ?
C9 N1 C16 N2 157.79(15) . . . . ?
C9 N1 C16 N3 -22.5(2) . . . . ?
C9 C8 C13 C12 4.1(2) . . . . ?
C9 C10 C11 O2 -178.52(14) . . . . ?
C9 C10 C11 C12 1.9(2) . . . . ?
C9 C10 C15 C14 -1.92(18) . . . . ?
C9 C10 C15 C24 179.32(17) . . . . ?
C10 C11 C12 C13 -3.7(2) . . . . ?
C10 C15 C24 C23 176.66(17) . . . . ?
C11 C10 C15 C14 178.71(17) . . . . ?
C11 C10 C15 C24 0.0(3) . . . . ?
C11 C12 C13 C8 0.6(3) . . . . ?
C13 C8 C9 N1 176.52(16) . . . . ?
C13 C8 C9 C10 -5.9(2) . . . . ?
C14 N1 C9 C8 177.02(16) . . . . ?
C14 N1 C9 C10 -0.79(17) . . . . ?
C14 N1 C16 N2 -41.0(2) . . . . ?
C14 N1 C16 N3 138.72(16) . . . . ?
C14 C15 C24 C23 -2.0(2) . . . . ?
C14 C21 C22 C23 -0.6(2) . . . . ?
C15 C10 C11 O2 0.8(3) . . . . ?
C15 C10 C11 C12 -178.81(16) . . . . ?
C15 C14 C21 C22 -1.1(2) . . . . ?
C16 N1 C9 C8 -19.1(3) . . . . ?
C16 N1 C9 C10 163.05(14) . . . . ?
C16 N1 C14 C15 -164.28(15) . . . . ?
C16 N1 C14 C21 13.4(3) . . . . ?
C16 N2 C17 C18 1.7(3) . . . . ?
C16 N3 C19 C18 1.5(2) . . . . ?
C17 N2 C16 N1 178.75(15) . . . . ?
C17 N2 C16 N3 -0.9(3) . . . . ?
C17 C18 C19 N3 -0.8(3) . . . . ?
C19 N3 C16 N1 179.72(14) . . . . ?
C19 N3 C16 N2 -0.6(3) . . . . ?
C20 O2 C11 C10 -179.79(14) . . . . ?
C20 O2 C11 C12 -0.2(2) . . . . ?
C21 C14 C15 C10 -176.48(15) . . . . ?
C21 C14 C15 C24 2.5(2) . . . . ?
C21 C22 C23 C24 1.0(3) . . . . ?
C22 C23 C24 C15 0.3(2) . . . . ?
